data_7053858
loop_
_publ_author_name
'Tan, Li-Li'
'Zhang, Yumo'
'Li, Bao'
'Wang, Kai'
'Zhang, Sean Xiao-An'
'Tao, Yanchun'
'Yang, Ying-Wei'

_publ_section_title
;
 Selective recognition of &#x201C;solvent&#x201D; molecules in solution
 and the solid state by 1,4-dimethoxypillar[5]arene driven by attractive
 forces
;
_journal_issue 2
_journal_name_full 'New Journal of Chemistry'
_journal_page_first 845
_journal_paper_doi 10.1039/c3nj01498c
_journal_volume 38
_journal_year 2014
_chemical_formula_moiety 'C45 H50 O10, C3 H6 O'
_chemical_formula_sum 'C48 H56 O11'
_chemical_formula_weight 808.93
_chemical_name_systematic
; 
 ? 
;
_space_group_IT_number 88
_symmetry_cell_setting tetragonal
_symmetry_space_group_name_Hall '-I 4ad'
_symmetry_space_group_name_H-M 'I 41/a :2'
_atom_sites_solution_hydrogens geom
_atom_sites_solution_primary direct
_atom_sites_solution_secondary difmap
_audit_creation_method SHELXL-97
_cell_angle_alpha 90.00
_cell_angle_beta 90.00
_cell_angle_gamma 90.00
_cell_formula_units_Z 8
_cell_length_a 14.9380(5)
_cell_length_b 14.9380(5)
_cell_length_c 39.779(3)
_cell_measurement_temperature 296(2)
_cell_volume 8876.4(8)
_computing_structure_refinement 'SHELXL-97 (Sheldrick, 1997)'
_computing_structure_solution 'SHELXS-97 (Sheldrick, 1990)'
_diffrn_ambient_temperature 296(2)
_diffrn_measured_fraction_theta_full 0.998
_diffrn_measured_fraction_theta_max 0.998
_diffrn_radiation_monochromator graphite
_diffrn_radiation_source 'fine-focus sealed tube'
_diffrn_radiation_type MoK\a
_diffrn_radiation_wavelength 0.71073
_diffrn_reflns_av_R_equivalents 0.0547
_diffrn_reflns_av_sigmaI/netI 0.0433
_diffrn_reflns_limit_h_max 12
_diffrn_reflns_limit_h_min -19
_diffrn_reflns_limit_k_max 19
_diffrn_reflns_limit_k_min -18
_diffrn_reflns_limit_l_max 53
_diffrn_reflns_limit_l_min -52
_diffrn_reflns_number 32684
_diffrn_reflns_theta_full 28.32
_diffrn_reflns_theta_max 28.32
_diffrn_reflns_theta_min 1.46
_exptl_absorpt_coefficient_mu 0.085
_exptl_absorpt_correction_T_max 0.9749
_exptl_absorpt_correction_T_min 0.9708
_exptl_absorpt_correction_type multi-scan
_exptl_crystal_density_diffrn 1.211
_exptl_crystal_density_method 'not measured'
_exptl_crystal_F_000 3456
_exptl_crystal_size_max 0.35
_exptl_crystal_size_mid 0.32
_exptl_crystal_size_min 0.30
_refine_diff_density_max 0.239
_refine_diff_density_min -0.204
_refine_diff_density_rms 0.035
_refine_ls_extinction_method none
_refine_ls_goodness_of_fit_ref 1.048
_refine_ls_hydrogen_treatment constr
_refine_ls_matrix_type full
_refine_ls_number_parameters 289
_refine_ls_number_reflns 5521
_refine_ls_number_restraints 3
_refine_ls_restrained_S_all 1.053
_refine_ls_R_factor_all 0.1518
_refine_ls_R_factor_gt 0.0622
_refine_ls_shift/su_max 0.016
_refine_ls_shift/su_mean 0.003
_refine_ls_structure_factor_coef Fsqd
_refine_ls_weighting_details 'calc w=1/[\s^2^(Fo^2^)+(0.0988P)^2^+1.1719P] where P=(Fo^2^+2Fc^2^)/3'
_refine_ls_weighting_scheme calc
_refine_ls_wR_factor_gt 0.1717
_refine_ls_wR_factor_ref 0.2206
_reflns_number_gt 2316
_reflns_number_total 5521
_reflns_threshold_expression >2sigma(I)
_cod_data_source_file c3nj01498c.txt
_cod_data_source_block tll0432
_cod_original_cell_volume 8876.5(8)
_cod_original_sg_symbol_H-M 'I 4(1)/a'
_cod_database_code 7053858

loop_
_symmetry_equiv_pos_as_xyz
'x, y, z'
'-x+1/2, -y, z+1/2'
'-y+3/4, x+1/4, z+1/4'
'y+3/4, -x+3/4, z+3/4'
'x+1/2, y+1/2, z+1/2'
'-x+1, -y+1/2, z+1'
'-y+5/4, x+3/4, z+3/4'
'y+5/4, -x+5/4, z+5/4'
'-x, -y, -z'
'x-1/2, y, -z-1/2'
'y-3/4, -x-1/4, -z-1/4'
'-y-3/4, x-3/4, -z-3/4'
'-x+1/2, -y+1/2, -z+1/2'
'x, y+1/2, -z'
'y-1/4, -x+1/4, -z+1/4'
'-y-1/4, x-1/4, -z-1/4'

loop_
_atom_site_label
_atom_site_type_symbol
_atom_site_fract_x
_atom_site_fract_y
_atom_site_fract_z
_atom_site_U_iso_or_equiv
_atom_site_adp_type
_atom_site_occupancy
_atom_site_symmetry_multiplicity
_atom_site_calc_flag
_atom_site_refinement_flags
_atom_site_disorder_assembly
_atom_site_disorder_group
C1 C 0.5000 0.2500 0.24203(10) 0.0842(12) Uani 1 2 d S . .
H1A H 0.5350 0.2890 0.2564 0.101 Uiso 0.50 1 calc PR . .
H1B H 0.4650 0.2110 0.2564 0.101 Uiso 0.50 1 calc PR . .
C2 C 0.56259(18) 0.19386(19) 0.22116(7) 0.0752(7) Uani 1 1 d . . .
C3 C 0.5386(2) 0.1090(2) 0.21012(7) 0.0789(8) Uani 1 1 d . . .
H3 H 0.4842 0.0850 0.2171 0.095 Uiso 1 1 calc R . .
C4 C 0.5923(2) 0.05946(18) 0.18936(7) 0.0769(8) Uani 1 1 d . . .
C5 C 0.67459(18) 0.09173(18) 0.17890(7) 0.0744(7) Uani 1 1 d . . .
C6 C 0.70065(19) 0.1752(2) 0.19089(8) 0.0842(9) Uani 1 1 d . . .
H6 H 0.7567 0.1975 0.1851 0.101 Uiso 1 1 calc R . .
C7 C 0.6451(2) 0.2257(2) 0.21121(8) 0.0840(8) Uani 1 1 d . . .
C8 C 0.73294(18) 0.03923(19) 0.15490(7) 0.0820(8) Uani 1 1 d . . .
H8A H 0.7950 0.0555 0.1586 0.098 Uiso 1 1 calc R . .
H8B H 0.7268 -0.0241 0.1598 0.098 Uiso 1 1 calc R . .
C9 C 0.70969(16) 0.05547(16) 0.11847(7) 0.0677(7) Uani 1 1 d . . .
C10 C 0.64491(17) 0.00430(16) 0.10257(7) 0.0695(7) Uani 1 1 d . . .
H10 H 0.6176 -0.0422 0.1143 0.083 Uiso 1 1 calc R . .
C11 C 0.61991(17) 0.02094(16) 0.06951(7) 0.0669(7) Uani 1 1 d . . .
C12 C 0.66216(16) 0.08698(15) 0.05110(6) 0.0627(6) Uani 1 1 d . . .
C13 C 0.72726(17) 0.13660(17) 0.06675(7) 0.0733(8) Uani 1 1 d . . .
H13 H 0.7567 0.1811 0.0547 0.088 Uiso 1 1 calc R . .
C14 C 0.75014(17) 0.12217(16) 0.09994(8) 0.0760(8) Uani 1 1 d . . .
C15 C 0.63470(18) 0.10917(16) 0.01531(6) 0.0703(7) Uani 1 1 d . . .
H15A H 0.6870 0.1277 0.0027 0.084 Uiso 1 1 calc R . .
H15B H 0.6104 0.0560 0.0047 0.084 Uiso 1 1 calc R . .
C16 C 0.56566(17) 0.18285(15) 0.01446(6) 0.0611(6) Uani 1 1 d . . .
C17 C 0.58975(17) 0.27221(15) 0.01464(6) 0.0610(6) Uani 1 1 d . . .
C18 C 0.52442(18) 0.33822(15) 0.01430(6) 0.0636(6) Uani 1 1 d . . .
H18 H 0.5417 0.3980 0.0139 0.076 Uiso 1 1 calc R . .
C19 C 0.4795(3) -0.0517(3) 0.17852(10) 0.1258(14) Uani 1 1 d . . .
H19A H 0.4610 -0.0585 0.2015 0.189 Uiso 1 1 calc R . .
H19B H 0.4728 -0.1077 0.1670 0.189 Uiso 1 1 calc R . .
H19C H 0.4431 -0.0071 0.1678 0.189 Uiso 1 1 calc R . .
C20 C 0.7482(3) 0.3494(3) 0.21138(11) 0.1370(16) Uani 1 1 d . . .
H20A H 0.7977 0.3115 0.2172 0.206 Uiso 1 1 calc R . .
H20B H 0.7558 0.4069 0.2217 0.206 Uiso 1 1 calc R . .
H20C H 0.7457 0.3563 0.1874 0.206 Uiso 1 1 calc R . .
C21 C 0.4908(2) -0.0727(2) 0.07172(8) 0.0983(10) Uani 1 1 d . . .
H21A H 0.5183 -0.1228 0.0828 0.147 Uiso 1 1 d R . .
H21B H 0.4443 -0.0938 0.0571 0.147 Uiso 1 1 d R . .
H21C H 0.4657 -0.0331 0.0882 0.147 Uiso 1 1 d R . .
C22 C 0.8453(4) 0.2494(3) 0.10095(14) 0.193(3) Uani 1 1 d . . .
H22A H 0.8669 0.2347 0.0789 0.290 Uiso 1 1 calc R . .
H22B H 0.8932 0.2745 0.1140 0.290 Uiso 1 1 calc R . .
H22C H 0.7976 0.2922 0.0991 0.290 Uiso 1 1 calc R . .
C23 C 0.7084(2) 0.38000(18) 0.01769(8) 0.0910(9) Uani 1 1 d . . .
H23A H 0.6906 0.4123 -0.0021 0.136 Uiso 1 1 calc R . .
H23B H 0.7724 0.3821 0.0199 0.136 Uiso 1 1 calc R . .
H23C H 0.6813 0.4067 0.0371 0.136 Uiso 1 1 calc R . .
C24 C 0.5531(7) 0.3117(6) 0.1140(2) 0.132(3) Uani 0.50 1 d PD A -1
C25 C 0.5963(11) 0.3670(11) 0.0900(3) 0.288(10) Uani 0.50 1 d PD A -1
H25A H 0.5792 0.4277 0.0947 0.432 Uiso 0.50 1 d PR A -1
H25B H 0.5753 0.3505 0.0681 0.432 Uiso 0.50 1 d PR A -1
H25C H 0.6603 0.3619 0.0908 0.432 Uiso 0.50 1 d PR A -1
C26 C 0.5048(13) 0.2296(6) 0.1083(3) 0.182(6) Uani 0.50 1 d PD A -1
H26A H 0.5118 0.1933 0.1281 0.273 Uiso 0.50 1 d PR A -1
H26B H 0.5277 0.1980 0.0891 0.273 Uiso 0.50 1 d PR A -1
H26C H 0.4425 0.2424 0.1049 0.273 Uiso 0.50 1 d PR A -1
O6 O 0.6079(12) 0.3380(14) 0.1351(3) 0.435(12) Uani 0.50 1 d PD A -1
O1 O 0.56991(15) -0.02503(14) 0.17751(6) 0.1030(7) Uani 1 1 d . . .
O2 O 0.66759(14) 0.31010(15) 0.22291(6) 0.1151(8) Uani 1 1 d . . .
O3 O 0.55449(15) -0.02745(14) 0.05299(5) 0.0985(7) Uani 1 1 d . . .
O4 O 0.81379(15) 0.17251(14) 0.11657(6) 0.1134(8) Uani 1 1 d . . .
O5 O 0.68043(12) 0.29016(11) 0.01494(5) 0.0781(5) Uani 1 1 d . . .

loop_
_atom_site_aniso_label
_atom_site_aniso_U_11
_atom_site_aniso_U_22
_atom_site_aniso_U_33
_atom_site_aniso_U_23
_atom_site_aniso_U_13
_atom_site_aniso_U_12
C1 0.079(3) 0.092(3) 0.082(3) 0.000 0.000 -0.023(2)
C2 0.0719(17) 0.0817(19) 0.0718(18) 0.0088(14) -0.0075(14) -0.0170(15)
C3 0.0760(18) 0.086(2) 0.0752(18) 0.0111(15) -0.0054(14) -0.0250(16)
C4 0.084(2) 0.0698(17) 0.0773(19) 0.0091(14) -0.0134(15) -0.0166(15)
C5 0.0685(17) 0.0739(18) 0.0807(18) 0.0108(14) -0.0198(14) -0.0050(15)
C6 0.0627(16) 0.0811(19) 0.109(2) -0.0009(17) -0.0078(16) -0.0151(15)
C7 0.0756(19) 0.0815(19) 0.095(2) -0.0050(16) -0.0043(16) -0.0209(16)
C8 0.0728(17) 0.0700(17) 0.103(2) 0.0104(16) -0.0227(16) 0.0074(14)
C9 0.0617(15) 0.0538(14) 0.0875(19) -0.0002(13) -0.0122(13) 0.0111(12)
C10 0.0710(17) 0.0549(14) 0.0826(19) -0.0018(13) 0.0043(14) 0.0008(13)
C11 0.0687(16) 0.0575(14) 0.0743(18) -0.0103(13) 0.0032(13) -0.0003(13)
C12 0.0615(15) 0.0459(13) 0.0805(17) -0.0054(12) 0.0049(13) 0.0105(11)
C13 0.0614(15) 0.0531(14) 0.105(2) 0.0116(14) -0.0070(15) 0.0073(12)
C14 0.0612(16) 0.0536(15) 0.113(2) 0.0067(15) -0.0234(15) 0.0039(12)
C15 0.0810(17) 0.0513(14) 0.0786(18) -0.0069(12) 0.0099(14) 0.0099(12)
C16 0.0771(17) 0.0508(14) 0.0553(14) -0.0037(10) 0.0023(12) 0.0051(12)
C17 0.0697(16) 0.0523(14) 0.0611(15) 0.0007(11) 0.0025(12) 0.0019(13)
C18 0.0829(18) 0.0458(13) 0.0621(15) 0.0082(11) -0.0027(13) 0.0018(13)
C19 0.124(3) 0.129(3) 0.124(3) -0.028(2) 0.015(2) -0.069(3)
C20 0.114(3) 0.114(3) 0.183(4) -0.041(3) 0.047(3) -0.059(2)
C21 0.080(2) 0.113(2) 0.102(2) 0.0003(19) -0.0077(17) -0.0254(18)
C22 0.213(5) 0.108(3) 0.260(6) 0.076(4) -0.133(5) -0.088(3)
C23 0.0823(19) 0.0658(18) 0.125(3) -0.0051(16) -0.0011(17) -0.0087(15)
C24 0.160(9) 0.136(8) 0.100(6) -0.026(6) -0.032(6) 0.018(7)
C25 0.33(2) 0.34(2) 0.194(13) 0.037(14) -0.104(13) -0.184(18)
C26 0.233(13) 0.081(11) 0.233(11) -0.006(7) 0.093(13) -0.026(12)
O6 0.55(3) 0.42(2) 0.340(19) 0.002(16) 0.022(18) -0.21(2)
O1 0.1117(17) 0.0791(13) 0.1181(17) -0.0053(12) 0.0036(13) -0.0330(12)
O2 0.0938(15) 0.0947(15) 0.157(2) -0.0370(14) 0.0270(14) -0.0389(13)
O3 0.1130(16) 0.1070(16) 0.0755(13) -0.0121(11) 0.0010(11) -0.0508(13)
O4 0.1038(16) 0.0821(14) 0.154(2) 0.0285(13) -0.0598(15) -0.0297(12)
O5 0.0755(12) 0.0575(10) 0.1012(14) 0.0053(9) 0.0035(10) 0.0014(9)

loop_
_atom_type_symbol
_atom_type_description
_atom_type_scat_dispersion_real
_atom_type_scat_dispersion_imag
_atom_type_scat_source
C C 0.0033 0.0016 'International Tables Vol C Tables 4.2.6.8 and 6.1.1.4'
H H 0.0000 0.0000 'International Tables Vol C Tables 4.2.6.8 and 6.1.1.4'
O O 0.0106 0.0060 'International Tables Vol C Tables 4.2.6.8 and 6.1.1.4'

loop_
_geom_angle_atom_site_label_1
_geom_angle_atom_site_label_2
_geom_angle_atom_site_label_3
_geom_angle
_geom_angle_site_symmetry_1
_geom_angle_site_symmetry_3
C2 C1 C2 113.1(3) . 6_554
C2 C1 H1A 109.0 . .
C2 C1 H1A 109.0 6_554 .
C2 C1 H1B 109.0 . .
C2 C1 H1B 109.0 6_554 .
H1A C1 H1B 107.8 . .
C7 C2 C3 117.1(3) . .
C7 C2 C1 121.4(2) . .
C3 C2 C1 121.5(2) . .
C4 C3 C2 122.2(3) . .
C4 C3 H3 118.9 . .
C2 C3 H3 118.9 . .
C3 C4 C5 120.9(3) . .
C3 C4 O1 123.7(3) . .
C5 C4 O1 115.4(3) . .
C4 C5 C6 117.2(3) . .
C4 C5 C8 121.4(3) . .
C6 C5 C8 121.3(3) . .
C7 C6 C5 121.4(3) . .
C7 C6 H6 119.3 . .
C5 C6 H6 119.3 . .
C2 C7 C6 121.1(3) . .
C2 C7 O2 115.8(3) . .
C6 C7 O2 123.2(3) . .
C9 C8 C5 113.0(2) . .
C9 C8 H8A 109.0 . .
C5 C8 H8A 109.0 . .
C9 C8 H8B 109.0 . .
C5 C8 H8B 109.0 . .
H8A C8 H8B 107.8 . .
C14 C9 C10 117.4(2) . .
C14 C9 C8 121.9(2) . .
C10 C9 C8 120.7(2) . .
C9 C10 C11 121.4(2) . .
C9 C10 H10 119.3 . .
C11 C10 H10 119.3 . .
C12 C11 O3 116.4(2) . .
C12 C11 C10 120.5(2) . .
O3 C11 C10 123.1(2) . .
C13 C12 C11 118.0(2) . .
C13 C12 C15 119.9(2) . .
C11 C12 C15 122.0(2) . .
C12 C13 C14 121.7(2) . .
C12 C13 H13 119.2 . .
C14 C13 H13 119.2 . .
C9 C14 C13 121.0(2) . .
C9 C14 O4 116.0(3) . .
C13 C14 O4 122.9(3) . .
C16 C15 C12 111.40(19) . .
C16 C15 H15A 109.3 . .
C12 C15 H15A 109.3 . .
C16 C15 H15B 109.3 . .
C12 C15 H15B 109.3 . .
H15A C15 H15B 108.0 . .
C18 C16 C17 118.2(2) 6_554 .
C18 C16 C15 120.0(2) 6_554 .
C17 C16 C15 121.8(2) . .
O5 C17 C16 116.3(2) . .
O5 C17 C18 123.5(2) . .
C16 C17 C18 120.2(2) . .
C16 C18 C17 121.5(2) 6_554 .
C16 C18 H18 119.2 6_554 .
C17 C18 H18 119.2 . .
O1 C19 H19A 109.5 . .
O1 C19 H19B 109.5 . .
H19A C19 H19B 109.5 . .
O1 C19 H19C 109.5 . .
H19A C19 H19C 109.5 . .
H19B C19 H19C 109.5 . .
O2 C20 H20A 109.5 . .
O2 C20 H20B 109.5 . .
H20A C20 H20B 109.5 . .
O2 C20 H20C 109.5 . .
H20A C20 H20C 109.5 . .
H20B C20 H20C 109.5 . .
O3 C21 H21A 109.5 . .
O3 C21 H21B 109.3 . .
H21A C21 H21B 109.5 . .
O3 C21 H21C 109.5 . .
H21A C21 H21C 109.5 . .
H21B C21 H21C 109.5 . .
O4 C22 H22A 109.5 . .
O4 C22 H22B 109.5 . .
H22A C22 H22B 109.5 . .
O4 C22 H22C 109.5 . .
H22A C22 H22C 109.5 . .
H22B C22 H22C 109.5 . .
O5 C23 H23A 109.5 . .
O5 C23 H23B 109.5 . .
H23A C23 H23B 109.5 . .
O5 C23 H23C 109.5 . .
H23A C23 H23C 109.5 . .
H23B C23 H23C 109.5 . .
O6 C24 C25 88.3(10) . .
O6 C24 C26 135.1(14) . .
C25 C24 C26 128.2(10) . .
C24 C25 O6 41.8(5) . .
C24 C25 H25A 107.3 . .
O6 C25 H25A 93.2 . .
C24 C25 H25B 108.3 . .
O6 C25 H25B 148.3 . .
H25A C25 H25B 109.5 . .
C24 C25 H25C 112.7 . .
O6 C25 H25C 81.8 . .
H25A C25 H25C 109.5 . .
H25B C25 H25C 109.5 . .
C24 C26 H26A 107.3 . .
C24 C26 H26B 111.3 . .
H26A C26 H26B 109.5 . .
C24 C26 H26C 109.7 . .
H26A C26 H26C 109.5 . .
H26B C26 H26C 109.5 . .
C24 O6 C25 49.8(6) . .
C4 O1 C19 118.6(3) . .
C7 O2 C20 118.4(3) . .
C11 O3 C21 119.0(2) . .
C14 O4 C22 118.0(3) . .
C17 O5 C23 118.4(2) . .

loop_
_geom_bond_atom_site_label_1
_geom_bond_atom_site_label_2
_geom_bond_distance
_geom_bond_site_symmetry_2
C1 C2 1.506(4) .
C1 C2 1.506(4) 6_554
C1 H1A 0.9700 .
C1 H1B 0.9700 .
C2 C7 1.379(4) .
C2 C3 1.388(4) .
C3 C4 1.369(4) .
C3 H3 0.9300 .
C4 C5 1.384(4) .
C4 O1 1.388(3) .
C5 C6 1.391(4) .
C5 C8 1.512(4) .
C6 C7 1.383(4) .
C6 H6 0.9300 .
C7 O2 1.385(3) .
C8 C9 1.510(4) .
C8 H8A 0.9700 .
C8 H8B 0.9700 .
C9 C14 1.379(4) .
C9 C10 1.386(3) .
C10 C11 1.390(3) .
C10 H10 0.9300 .
C11 C12 1.381(3) .
C11 O3 1.382(3) .
C12 C13 1.372(3) .
C12 C15 1.518(3) .
C13 C14 1.381(4) .
C13 H13 0.9300 .
C14 O4 1.381(3) .
C15 C16 1.509(3) .
C15 H15A 0.9700 .
C15 H15B 0.9700 .
C16 C18 1.382(3) 6_554
C16 C17 1.382(3) .
C17 O5 1.381(3) .
C17 C18 1.387(3) .
C18 C16 1.382(3) 6_554
C18 H18 0.9300 .
C19 O1 1.408(4) .
C19 H19A 0.9600 .
C19 H19B 0.9600 .
C19 H19C 0.9600 .
C20 O2 1.416(4) .
C20 H20A 0.9600 .
C20 H20B 0.9600 .
C20 H20C 0.9600 .
C21 O3 1.385(3) .
C21 H21A 0.9600 .
C21 H21B 0.9600 .
C21 H21C 0.9600 .
C22 O4 1.389(4) .
C22 H22A 0.9600 .
C22 H22B 0.9600 .
C22 H22C 0.9600 .
C23 O5 1.410(3) .
C23 H23A 0.9600 .
C23 H23B 0.9600 .
C23 H23C 0.9600 .
C24 O6 1.237(5) .
C24 C25 1.417(5) .
C24 C26 1.441(5) .
C25 O6 1.854(17) .
C25 H25A 0.9600 .
C25 H25B 0.9600 .
C25 H25C 0.9600 .
C26 H26A 0.9600 .
C26 H26B 0.9600 .
C26 H26C 0.9600 .

loop_
_geom_torsion_atom_site_label_1
_geom_torsion_atom_site_label_2
_geom_torsion_atom_site_label_3
_geom_torsion_atom_site_label_4
_geom_torsion
_geom_torsion_site_symmetry_1
_geom_torsion_site_symmetry_4
C2 C1 C2 C7 90.0(3) 6_554 .
C2 C1 C2 C3 -87.7(3) 6_554 .
C7 C2 C3 C4 -2.1(4) . .
C1 C2 C3 C4 175.7(3) . .
C2 C3 C4 C5 1.2(4) . .
C2 C3 C4 O1 -179.2(2) . .
C3 C4 C5 C6 1.3(4) . .
O1 C4 C5 C6 -178.4(2) . .
C3 C4 C5 C8 -177.6(2) . .
O1 C4 C5 C8 2.7(4) . .
C4 C5 C6 C7 -2.8(4) . .
C8 C5 C6 C7 176.0(3) . .
C3 C2 C7 C6 0.5(4) . .
C1 C2 C7 C6 -177.3(3) . .
C3 C2 C7 O2 -179.3(3) . .
C1 C2 C7 O2 2.8(4) . .
C5 C6 C7 C2 2.0(5) . .
C5 C6 C7 O2 -178.2(3) . .
C4 C5 C8 C9 85.4(3) . .
C6 C5 C8 C9 -93.4(3) . .
C5 C8 C9 C14 90.7(3) . .
C5 C8 C9 C10 -88.0(3) . .
C14 C9 C10 C11 -1.6(4) . .
C8 C9 C10 C11 177.1(2) . .
C9 C10 C11 C12 2.8(4) . .
C9 C10 C11 O3 -178.8(2) . .
O3 C11 C12 C13 179.8(2) . .
C10 C11 C12 C13 -1.7(4) . .
O3 C11 C12 C15 3.5(3) . .
C10 C11 C12 C15 -178.0(2) . .
C11 C12 C13 C14 -0.5(4) . .
C15 C12 C13 C14 175.9(2) . .
C10 C9 C14 C13 -0.5(4) . .
C8 C9 C14 C13 -179.3(2) . .
C10 C9 C14 O4 179.4(2) . .
C8 C9 C14 O4 0.7(4) . .
C12 C13 C14 C9 1.6(4) . .
C12 C13 C14 O4 -178.3(2) . .
C13 C12 C15 C16 -84.2(3) . .
C11 C12 C15 C16 92.0(3) . .
C12 C15 C16 C18 -92.5(3) . 6_554
C12 C15 C16 C17 85.9(3) . .
C18 C16 C17 O5 179.7(2) 6_554 .
C15 C16 C17 O5 1.3(3) . .
C18 C16 C17 C18 -0.7(3) 6_554 .
C15 C16 C17 C18 -179.1(2) . .
O5 C17 C18 C16 -179.1(2) . 6_554
C16 C17 C18 C16 1.3(3) . 6_554
C26 C24 C25 O6 -151(2) . .
C26 C24 O6 C25 148(2) . .
C3 C4 O1 C19 18.7(4) . .
C5 C4 O1 C19 -161.7(3) . .
C2 C7 O2 C20 -175.0(3) . .
C6 C7 O2 C20 5.1(5) . .
C12 C11 O3 C21 -159.2(2) . .
C10 C11 O3 C21 22.3(4) . .
C9 C14 O4 C22 -169.4(4) . .
C13 C14 O4 C22 10.6(5) . .
C16 C17 O5 C23 -175.3(2) . .
C18 C17 O5 C23 5.2(4) . .
